data_2003264
loop_
_publ_author_name
'Kivikoski, J.'
'Howard, J. A. K.'
'Kelly, P.'
'Parker, D.'

_publ_section_title
;
 Tetraethylammonium Perchlorate at 150 K
;
_journal_issue 3
_journal_name_full 'Acta Crystallographica Section C'
_journal_page_first 535
_journal_page_last 536
_journal_paper_doi 10.1107/S0108270194008619
_journal_volume 51
_journal_year 1995
_chemical_formula_moiety 'C8 H20 Cl N O4'
_chemical_formula_structural '((C2H5)4 N) (Cl O4)'
_chemical_formula_sum 'C8 H20 Cl N O4'
_chemical_formula_weight 229.70
_chemical_name_systematic 'Tetraethylammonium perchlorate'
_space_group_IT_number 9
_symmetry_cell_setting monoclinic
_symmetry_space_group_name_Hall 'C -2yc'
_symmetry_space_group_name_H-M 'C 1 c 1'
_atom_type_scat_source IntTabIV
_audit_creation_method CRYSTALS
_cell_angle_alpha 90.000
_cell_angle_beta 114.86(3)
_cell_angle_gamma 90.000
_cell_formula_units_Z 4
_cell_length_a 12.514(5)
_cell_length_b 7.433(4)
_cell_length_c 13.956(6)
_cell_measurement_reflns_used 25
_cell_measurement_temperature 150(2)
_cell_measurement_theta_max 15
_cell_measurement_theta_min 8
_cell_volume 1177.9(10)
_computing_cell_refinement MSC/AFC
_computing_data_collection MSC/AFC
_computing_data_reduction 'TEXSAN Version 5.0 (MSC, 1989)'
_computing_molecular_graphics SHELXTL-Plus
_computing_publication_material CRYSTALS
_computing_structure_refinement CRYSTALS
_computing_structure_solution 'SHELXS-86 (Sheldrick, 1990)'
_diffrn_measurement_device 'Rigaku AFC6S 4-circle diffractometer'
_diffrn_measurement_method '2\q/\w scans'
_diffrn_radiation_monochromator graphite
_diffrn_radiation_source 'fine-focus sealed tube'
_diffrn_radiation_type 'Mo K\a'
_diffrn_radiation_wavelength 0.71073
_diffrn_reflns_av_R_equivalents 0.0273
_diffrn_reflns_number 2305
_diffrn_reflns_theta_max 26.00
_diffrn_reflns_theta_min 3.00
_diffrn_standards_decay_% 5.4
_diffrn_standards_interval_count 150
_diffrn_standards_number 3
_exptl_absorpt_coefficient_mu 0.314
_exptl_absorpt_correction_T_max 1.000
_exptl_absorpt_correction_T_min 0.941
_exptl_absorpt_correction_type empirical
_exptl_crystal_colour colorless
_exptl_crystal_density_diffrn 1.30
_exptl_crystal_description plate
_exptl_crystal_F_000 496
_exptl_crystal_size_max 0.05
_exptl_crystal_size_mid 0.50
_exptl_crystal_size_min 0.60
_refine_diff_density_max 0.33
_refine_diff_density_min -0.56
_refine_ls_extinction_method none
_refine_ls_hydrogen_treatment noref
_refine_ls_matrix_type full
_refine_ls_number_parameters 125
_refine_ls_number_reflns 1068
_refine_ls_number_restraints 2
_refine_ls_restrained_S_obs 1.0468
_refine_ls_R_factor_obs 0.0489
_refine_ls_shift/esd_max 0.002
_refine_ls_structure_factor_coef F
_refine_ls_weighting_scheme
;w = w'[1-(\DF/6\sF)^2^]^2^, where w' is a Chebyshev polynomial for F~c~
with 5 coefficients (2.27, 1.51, 2.35, 0.492 and 0.783).
;
_refine_ls_wR_factor_obs 0.0517
_reflns_limit_h_max 16
_reflns_limit_h_min 0
_reflns_limit_k_max 8
_reflns_limit_k_min -9
_reflns_limit_l_max 8
_reflns_limit_l_min -8
_reflns_number_observed 1068
_reflns_number_total 1352
_reflns_observed_criterion >3.0sigma(I)
_cod_data_source_file hu1122.cif
_cod_data_source_block park1
_cod_depositor_comments
;
 Moving the _atom_type_scat_dispersion_real and
 _atom_type_scat_dispersion_imag data items into the _atom_type
 loop.

 Antanas Vaitkus,
 2017-01-11
;
_cod_original_cell_volume 1178.0(10)
_cod_original_sg_symbol_H-M 'C c'
_cod_database_code 2003264

loop_
_symmetry_equiv_pos_as_xyz
X,Y,Z
X+1/2,Y+1/2,Z
X,-Y,Z+1/2
X+1/2,-Y+1/2,Z+1/2

loop_
_atom_site_aniso_label
_atom_site_aniso_U_11
_atom_site_aniso_U_12
_atom_site_aniso_U_13
_atom_site_aniso_U_22
_atom_site_aniso_U_23
_atom_site_aniso_U_33
Cl1 0.0273(4) 0.0005(5) 0.0097(3) 0.0260(4) 0.0023(5) 0.0260(4)
O1 0.058(2) 0.016(2) 0.028(2) 0.053(2) 0.026(2) 0.051(2)
O2 0.073(1) -0.008(1) 0.026(1) 0.073(1) -0.008(1) 0.073(1)
O3 0.086(2) 0.016(2) 0.045(2) 0.086(2) 0.016(2) 0.086(2)
O4 0.119(5) 0.002(3) 0.069(3) 0.082(4) -0.011(3) 0.071(3)
O22 0.020(1) -0.008(1) 0.004(1) 0.020(1) -0.008(1) 0.020(1)
O33 0.046(2) 0.016(2) 0.028(2) 0.046(2) 0.016(2) 0.046(2)
N1 0.023(2) -0.003(1) 0.003(1) 0.022(2) 0.000(1) 0.019(1)
C1 0.016(2) 0.001(2) -0.002(2) 0.042(2) 0.007(2) 0.025(2)
C2 0.049(3) 0.004(2) 0.013(2) 0.026(2) -0.004(2) 0.027(2)
C3 0.029(2) -0.005(2) 0.012(2) 0.031(2) 0.005(2) 0.035(2)
C4 0.033(2) 0.003(2) 0.010(2) 0.018(2) 0.008(2) 0.033(2)
C11 0.027(2) -0.000(3) 0.014(2) 0.070(4) 0.009(3) 0.044(3)
C22 0.085(5) 0.011(3) 0.027(3) 0.027(3) 0.000(3) 0.054(4)
C33 0.061(4) -0.001(3) 0.038(4) 0.059(4) -0.003(3) 0.050(4)
C44 0.034(3) 0.004(2) 0.004(3) 0.037(3) 0.012(3) 0.045(3)

loop_
_atom_site_label
_atom_site_occupancy
_atom_site_fract_x
_atom_site_fract_y
_atom_site_fract_z
_atom_site_U_iso_or_equiv
_atom_site_thermal_displace_type
Cl1 1.0000 0.5364(2) 0.1269(1) 0.3694(2) 0.0268 Uani
O1 1.0000 0.5470(4) 0.0104(6) 0.4535(3) 0.0470 Uani
O2 0.714(7) 0.5828(7) 0.297(1) 0.4009(6) 0.0736 Uani
O3 0.737(9) 0.4121(7) 0.148(1) 0.3011(6) 0.0809 Uani
O4 1.0000 0.5778(5) 0.0405(8) 0.3011(4) 0.0701 Uani
O22 0.286(7) 0.6427(8) 0.243(1) 0.4213(8) 0.0189 Uani
O33 0.263(9) 0.437(1) 0.245(2) 0.348(1) 0.0397 Uani
N1 1.0000 0.9060(3) 0.1206(5) 0.1181(3) 0.0224 Uani
C1 1.0000 1.0298(4) 0.1220(6) 0.2058(3) 0.0267 Uani
C2 1.0000 0.8954(4) -0.0075(6) 0.0297(3) 0.0326 Uani
C3 1.0000 0.8222(4) 0.0585(6) 0.1641(3) 0.0310 Uani
C4 1.0000 0.8764(4) 0.3094(5) 0.0726(3) 0.0272 Uani
C11 1.0000 1.1259(5) 0.1669(9) 0.1707(5) 0.0431 Uani
C22 1.0000 0.9356(7) -0.2004(8) 0.0641(5) 0.0493 Uani
C33 1.0000 0.8156(6) 0.180(1) 0.2473(5) 0.0487 Uani
C44 1.0000 0.7517(5) 0.3345(9) -0.0102(5) 0.0395 Uani
H11 1.0000 1.0465(4) -0.0002(6) 0.2389(3) 0.0800 Uiso
H12 1.0000 1.0333(4) 0.2132(6) 0.2597(3) 0.0800 Uiso
H21 1.0000 0.9456(4) 0.0413(6) -0.0043(3) 0.0800 Uiso
H22 1.0000 0.8112(4) -0.0090(6) -0.0229(3) 0.0800 Uiso
H31 1.0000 0.8479(4) -0.0634(6) 0.1958(3) 0.0800 Uiso
H32 1.0000 0.7420(4) 0.0499(6) 0.1046(3) 0.0800 Uiso
H41 1.0000 0.9309(4) 0.3399(5) 0.0393(3) 0.0800 Uiso
H42 1.0000 0.8895(4) 0.3950(5) 0.1318(3) 0.0800 Uiso
H111 1.0000 1.2049(5) 0.1648(9) 0.2321(5) 0.0800 Uiso
H112 1.0000 1.1242(5) 0.0760(9) 0.1172(5) 0.0800 Uiso
H113 1.0000 1.1110(5) 0.2894(9) 0.1380(5) 0.0800 Uiso
H221 1.0000 0.9257(7) -0.2731(8) 0.0006(5) 0.0800 Uiso
H222 1.0000 1.0201(7) -0.2024(8) 0.1160(5) 0.0800 Uiso
H223 1.0000 0.8857(7) -0.2527(8) 0.0974(5) 0.0800 Uiso
H331 1.0000 0.7578(6) 0.129(1) 0.2722(5) 0.0800 Uiso
H332 1.0000 0.8947(6) 0.190(1) 0.3082(5) 0.0800 Uiso
H333 1.0000 0.7889(6) 0.303(1) 0.2170(5) 0.0800 Uiso
H441 1.0000 0.7396(5) 0.4615(9) -0.0362(5) 0.0800 Uiso
H442 1.0000 0.7372(5) 0.2510(9) -0.0706(5) 0.0800 Uiso
H443 1.0000 0.6957(5) 0.3061(9) 0.0219(5) 0.0800 Uiso

loop_
_atom_type_symbol
_atom_type_scat_dispersion_real
_atom_type_scat_dispersion_imag
'C   ' 0.0020 0.0020
'H   ' 0.0000 0.0000
'N   ' 0.0040 0.0030
'O   ' 0.0080 0.0060
'Cl  ' 0.1320 0.1590

loop_
_geom_angle_atom_site_label_1
_geom_angle_atom_site_label_2
_geom_angle_atom_site_label_3
_geom_angle
_geom_angle_publ_flag
O1 Cl1 O2 114.5(4) yes
O1 Cl1 O3 108.0(3) yes
O2 Cl1 O3 107.6(6) yes
O1 Cl1 O4 110.3(3) yes
O2 Cl1 O4 113.9(4) yes
O3 Cl1 O4 101.6(4) yes
O1 Cl1 O22 101.3(5) no
O2 Cl1 O22 31.7(4) no
O3 Cl1 O22 138.5(6) no
O4 Cl1 O22 94.9(5) no
O1 Cl1 O33 108.3(5) no
O2 Cl1 O33 73.8(8) no
O3 Cl1 O33 37.7(6) no
O4 Cl1 O33 131.5(7) no
O22 Cl1 O33 105.3(8) no
Cl1 O2 O22 81.6(10) no
Cl1 O2 O33 54.8(6) no
O22 O2 O33 136.1(11) no
Cl1 O3 O33 70.7(10) no
Cl1 O22 O2 66.6(9) no
Cl1 O33 O2 51.5(6) no
Cl1 O33 O3 71.5(10) no
O2 O33 O3 117.6(13) no
C1 N1 C2 111.7(3) yes
C1 N1 C3 108.3(3) yes
C2 N1 C3 108.3(3) yes
C1 N1 C4 108.5(3) yes
C2 N1 C4 108.5(3) yes
C3 N1 C4 111.5(3) yes
N1 C1 C11 114.8(4) yes
N1 C1 H11 108.1(2) no
C11 C1 H11 108.0(3) no
N1 C1 H12 108.6(2) no
C11 C1 H12 107.7(3) no
H11 C1 H12 109.47 no
N1 C2 C22 115.3(4) yes
N1 C2 H21 107.4(2) no
C22 C2 H21 107.5(4) no
N1 C2 H22 108.0(2) no
C22 C2 H22 109.0(3) no
H21 C2 H22 109.47 no
N1 C3 C33 114.7(4) yes
N1 C3 H31 108.2(2) no
C33 C3 H31 108.4(3) no
N1 C3 H32 107.4(2) no
C33 C3 H32 108.6(3) no
H31 C3 H32 109.47 no
N1 C4 C44 115.1(4) yes
N1 C4 H41 108.0(2) no
C44 C4 H41 107.6(3) no
N1 C4 H42 108.4(2) no
C44 C4 H42 108.1(3) no
H41 C4 H42 109.47 no
C1 C11 H111 110.6(3) no
C1 C11 H112 108.7(3) no
H111 C11 H112 109.48 no
C1 C11 H113 109.1(3) no
H111 C11 H113 109.48 no
H112 C11 H113 109.48 no
C2 C22 H221 109.1(3) no
C2 C22 H222 110.4(3) no
H221 C22 H222 109.48 no
C2 C22 H223 108.9(4) no
H221 C22 H223 109.48 no
H222 C22 H223 109.48 no
C3 C33 H331 108.7(3) no
C3 C33 H332 109.9(3) no
H331 C33 H332 109.48 no
C3 C33 H333 109.8(3) no
H331 C33 H333 109.48 no
H332 C33 H333 109.48 no
C4 C44 H441 110.1(3) no
C4 C44 H442 109.4(3) no
H441 C44 H442 109.48 no
C4 C44 H443 108.9(3) no
H441 C44 H443 109.48 no
H442 C44 H443 109.48 no

loop_
_geom_bond_atom_site_label_1
_geom_bond_atom_site_label_2
_geom_bond_distance
_geom_bond_publ_flag
Cl1 O1 1.420(4) yes
Cl1 O2 1.383(8) yes
Cl1 O3 1.452(8) yes
Cl1 O4 1.416(4) yes
Cl1 O22 1.490(9) no
Cl1 O33 1.440(10) no
O2 O22 0.790(10) no
O2 O33 1.70(2) no
O3 O33 0.94(2) no
N1 C1 1.518(5) yes
N1 C2 1.519(5) yes
N1 C3 1.515(5) yes
N1 C4 1.521(5) yes
C1 C11 1.515(7) yes
C1 H11 1.00 no
C1 H12 1.00 no
C2 C22 1.528(7) yes
C2 H21 1.00 no
C2 H22 1.00 no
C3 C33 1.503(8) yes
C3 H31 1.00 no
C3 H32 1.00 no
C4 C44 1.513(7) yes
C4 H41 1.00 no
C4 H42 1.00 no
C11 H111 1.00 no
C11 H112 1.00 no
C11 H113 1.00 no
C22 H221 1.00 no
C22 H222 1.00 no
C22 H223 1.00 no
C33 H331 1.00 no
C33 H332 1.00 no
C33 H333 1.00 no
C44 H441 1.00 no
C44 H442 1.00 no
C44 H443 1.00 no

loop_
_geom_torsion_atom_site_label_1
_geom_torsion_atom_site_label_2
_geom_torsion_atom_site_label_3
_geom_torsion_atom_site_label_4
_geom_torsion
_geom_torsion_publ_flag
C11 C1 N1 C2 56.1(5) yes
C11 C1 N1 C3 175.3(4) yes
C11 C1 N1 C4 -63.5(5) yes
C22 C2 N1 C1 53.9(5) yes
C22 C2 N1 C3 -65.3(5) yes
C22 C2 N1 C4 173.5(4) yes
C33 C3 N1 C1 63.2(5) yes
C33 C3 N1 C2 -175.5(4) yes
C33 C3 N1 C4 -56.2(5) yes
C44 C4 N1 C1 -175.3(4) yes
C44 C4 N1 C2 63.2(5) yes
C44 C4 N1 C3 -56.1(5) yes
